data_4310531
loop_
_publ_author_name
'Sergei Fokin'
'Victor Ovcharenko'
'Galina Romanenko'
'Vladimir Ikorskii'

_publ_section_title
;
 Problem of a Wide Variety of Products in the Cu(hfac)2-Nitroxide System
;
_journal_name_full 'Inorganic Chemistry'
_journal_page_first 969
_journal_page_last 977
_journal_paper_doi 10.1021/ic034964d
_journal_volume 43
_journal_year 2004
_chemical_formula_sum 'C21.5 H20 Cl Cu F12 N4 O6'
_chemical_formula_weight 757.41
_space_group_IT_number 167
_symmetry_cell_setting trigonal
_symmetry_space_group_name_Hall '-R 3 2"c'
_symmetry_space_group_name_H-M 'R -3 c :H'
_atom_sites_solution_hydrogens geom
_atom_sites_solution_primary direct
_atom_sites_solution_secondary difmap
_audit_creation_method SHELXL-97
_cell_angle_alpha 90.00
_cell_angle_beta 90.00
_cell_angle_gamma 120.00
_cell_formula_units_Z 36
_cell_length_a 22.581(3)
_cell_length_b 22.581(3)
_cell_length_c 64.185(13)
_cell_measurement_temperature 293(2)
_cell_volume 28343(8)
_computing_structure_refinement 'SHELXL-97 (Sheldrick, 1997)'
_computing_structure_solution 'SHELXS-97 (Sheldrick, 1990)'
_diffrn_ambient_temperature 293(2)
_diffrn_measured_fraction_theta_full 0.993
_diffrn_measured_fraction_theta_max 0.993
_diffrn_radiation_monochromator graphite
_diffrn_radiation_source 'fine-focus sealed tube'
_diffrn_radiation_type MoK\a
_diffrn_radiation_wavelength 0.71073
_diffrn_reflns_av_R_equivalents 0.1094
_diffrn_reflns_av_sigmaI/netI 0.3942
_diffrn_reflns_limit_h_max 21
_diffrn_reflns_limit_h_min 0
_diffrn_reflns_limit_k_max 21
_diffrn_reflns_limit_k_min 0
_diffrn_reflns_limit_l_max 69
_diffrn_reflns_limit_l_min 0
_diffrn_reflns_number 4147
_diffrn_reflns_theta_full 22.50
_diffrn_reflns_theta_max 22.50
_diffrn_reflns_theta_min 1.80
_exptl_absorpt_coefficient_mu 0.890
_exptl_crystal_density_diffrn 1.597
_exptl_crystal_density_method 'not measured'
_exptl_crystal_F_000 13644
_refine_diff_density_max 0.443
_refine_diff_density_min -0.505
_refine_diff_density_rms 0.091
_refine_ls_extinction_coef 0.000000(6)
_refine_ls_extinction_expression Fc^*^=kFc[1+0.001xFc^2^\l^3^/sin(2\q)]^-1/4^
_refine_ls_extinction_method SHELXL
_refine_ls_goodness_of_fit_ref 0.621
_refine_ls_hydrogen_treatment mixed
_refine_ls_matrix_type full
_refine_ls_number_parameters 444
_refine_ls_number_reflns 4107
_refine_ls_number_restraints 1
_refine_ls_restrained_S_all 0.622
_refine_ls_R_factor_all 0.2569
_refine_ls_R_factor_gt 0.0845
_refine_ls_shift/su_max 2.683
_refine_ls_shift/su_mean 0.157
_refine_ls_structure_factor_coef Fsqd
_refine_ls_weighting_details 'calc w=1/[\s^2^(Fo^2^)+(0.1353P)^2^+0.0000P] where P=(Fo^2^+2Fc^2^)/3'
_refine_ls_weighting_scheme calc
_refine_ls_wR_factor_gt 0.1981
_refine_ls_wR_factor_ref 0.2479
_reflns_number_gt 886
_reflns_number_total 4107
_reflns_threshold_expression >2sigma(I)
_cod_data_source_file ic034964dsi20030813_090632_09.cif
_cod_data_source_block qqsp
_cod_depositor_comments
;
The following automatic conversions were performed:

data name '_atom_site_symetry_multiplicity' was replaced with
'_atom_site_symmetry_multiplicity' as specified in the replacement
file 'data/replacement-values/replacement_tags.lst'.

Automatic conversion script
Id: cif_correct_tags 9268 2022-04-12 08:56:07Z antanas 
;
_cod_original_sg_symbol_H-M 'R -3 c'
_cod_original_formula_sum 'C21.50 H20 Cl Cu F12 N4 O6'
_cod_database_code 4310531

loop_
_symmetry_equiv_pos_as_xyz
'x, y, z'
'-y, x-y, z'
'-x+y, -x, z'
'y, x, -z+1/2'
'x-y, -y, -z+1/2'
'-x, -x+y, -z+1/2'
'x+2/3, y+1/3, z+1/3'
'-y+2/3, x-y+1/3, z+1/3'
'-x+y+2/3, -x+1/3, z+1/3'
'y+2/3, x+1/3, -z+5/6'
'x-y+2/3, -y+1/3, -z+5/6'
'-x+2/3, -x+y+1/3, -z+5/6'
'x+1/3, y+2/3, z+2/3'
'-y+1/3, x-y+2/3, z+2/3'
'-x+y+1/3, -x+2/3, z+2/3'
'y+1/3, x+2/3, -z+7/6'
'x-y+1/3, -y+2/3, -z+7/6'
'-x+1/3, -x+y+2/3, -z+7/6'
'-x, -y, -z'
'y, -x+y, -z'
'x-y, x, -z'
'-y, -x, z-1/2'
'-x+y, y, z-1/2'
'x, x-y, z-1/2'
'-x+2/3, -y+1/3, -z+1/3'
'y+2/3, -x+y+1/3, -z+1/3'
'x-y+2/3, x+1/3, -z+1/3'
'-y+2/3, -x+1/3, z-1/6'
'-x+y+2/3, y+1/3, z-1/6'
'x+2/3, x-y+1/3, z-1/6'
'-x+1/3, -y+2/3, -z+2/3'
'y+1/3, -x+y+2/3, -z+2/3'
'x-y+1/3, x+2/3, -z+2/3'
'-y+1/3, -x+2/3, z+1/6'
'-x+y+1/3, y+2/3, z+1/6'
'x+1/3, x-y+2/3, z+1/6'

loop_
_atom_site_label
_atom_site_type_symbol
_atom_site_fract_x
_atom_site_fract_y
_atom_site_fract_z
_atom_site_U_iso_or_equiv
_atom_site_adp_type
_atom_site_occupancy
_atom_site_symmetry_multiplicity
_atom_site_calc_flag
_atom_site_refinement_flags
_atom_site_disorder_assembly
_atom_site_disorder_group
Cu Cu 0.41488(3) 0.12953(3) 0.002668(13) 0.0765(3) Uani 1 1 d . . .
O1 O 0.42917(15) 0.08780(15) 0.02499(5) 0.0746(14) Uani 1 1 d . . .
C1 C 0.4709(3) 0.0692(3) 0.05555(11) 0.124(3) Uani 1 1 d . . .
F1 F 0.50005(17) 0.03664(16) 0.04681(8) 0.191(2) Uani 1 1 d . . .
F2 F 0.4138(2) 0.02315(18) 0.06341(8) 0.206(2) Uani 1 1 d . . .
F3 F 0.51018(17) 0.09684(15) 0.07234(7) 0.1678(18) Uani 1 1 d . . .
C2 C 0.46201(19) 0.11290(19) 0.03997(9) 0.0629(18) Uani 1 1 d . . .
C3 C 0.5006(2) 0.1842(2) 0.04555(9) 0.086(2) Uani 1 1 d . . .
H3A H 0.5173(12) 0.1932(12) 0.0600(5) 0.013(9) Uiso 1 1 d . . .
C4 C 0.5004(2) 0.2324(2) 0.03196(8) 0.071(2) Uani 1 1 d . . .
C5 C 0.5316(3) 0.3067(3) 0.04175(15) 0.276(4) Uani 1 1 d . . .
F4 F 0.50367(19) 0.33353(16) 0.03845(10) 0.311(3) Uani 1 1 d . . .
F5 F 0.57372(19) 0.32169(16) 0.05526(7) 0.176(2) Uani 1 1 d . . .
F6 F 0.5828(3) 0.3432(2) 0.02399(13) 0.311(5) Uani 1 1 d . . .
O2 O 0.47229(13) 0.22159(14) 0.01520(6) 0.0737(14) Uani 1 1 d . . .
O3 O 0.39433(12) 0.17018(14) -0.02018(6) 0.0704(14) Uani 1 1 d . . .
C6 C 0.4001(3) 0.2278(3) -0.04972(12) 0.136(4) Uani 1 1 d . . .
F7 F 0.43652(16) 0.25732(18) -0.06638(7) 0.178(2) Uani 1 1 d . . .
F8 F 0.39222(15) 0.27636(15) -0.04056(7) 0.1465(17) Uani 1 1 d . . .
F9 F 0.34113(15) 0.18259(16) -0.05711(7) 0.1571(18) Uani 1 1 d . . .
C7 C 0.42926(19) 0.1963(2) -0.03442(9) 0.070(2) Uani 1 1 d . . .
C8 C 0.4875(3) 0.2002(2) -0.04170(9) 0.090(3) Uani 1 1 d . . .
H8A H 0.5102(11) 0.2242(11) -0.0481(4) 0.000(8) Uiso 1 1 d . . .
C9 C 0.5232(2) 0.1728(2) -0.02990(8) 0.067(2) Uani 1 1 d . . .
C10 C 0.5898(3) 0.1846(3) -0.03915(11) 0.133(3) Uani 1 1 d . . .
F10 F 0.63322(17) 0.1913(3) -0.02406(8) 0.224(3) Uani 1 1 d . . .
F11 F 0.62193(17) 0.23117(19) -0.05165(8) 0.184(2) Uani 1 1 d . . .
F12 F 0.5843(2) 0.1298(2) -0.04624(10) 0.261(3) Uani 1 1 d . . .
O4 O 0.50513(13) 0.14160(15) -0.01393(6) 0.0856(15) Uani 1 1 d . . .
O01 O 0.33609(13) 0.14631(14) 0.02464(7) 0.1120(18) Uani 1 1 d . . .
N1 N 0.27622(17) 0.13000(16) 0.03087(7) 0.0794(18) Uani 1 1 d . . .
C01 C 0.2286(2) 0.0698(2) 0.04591(9) 0.071(2) Uani 1 1 d . . .
C011 C 0.2616(2) 0.0910(3) 0.06541(10) 0.119(3) Uani 1 1 d . . .
H01A H 0.3045 0.0917 0.0656 0.18(3) Uiso 1 1 d R . .
H01B H 0.2692 0.1358 0.0685 0.33(5) Uiso 1 1 d R . .
H01C H 0.2317 0.0592 0.0757 0.120(19) Uiso 1 1 d R . .
C012 C 0.2352(3) 0.0097(2) 0.03909(12) 0.147(4) Uani 1 1 d . . .
H01D H 0.2802 0.0172 0.0420 0.30(4) Uiso 1 1 d R . .
H01E H 0.2019 -0.0303 0.0464 0.064(13) Uiso 1 1 d R . .
H01F H 0.2266 0.0032 0.0244 0.19(3) Uiso 1 1 d R . .
C02 C 0.1614(2) 0.0668(2) 0.04084(9) 0.085(2) Uani 1 1 d . . .
C021 C 0.1212(3) 0.0226(3) 0.02295(10) 0.144(3) Uani 1 1 d . . .
H02A H 0.0788 0.0225 0.0219 0.119(19) Uiso 1 1 d R . .
H02B H 0.1475 0.0414 0.0105 0.58(10) Uiso 1 1 d R . .
H02C H 0.1121 -0.0235 0.0248 0.063(13) Uiso 1 1 d R . .
C022 C 0.1212(2) 0.0488(2) 0.05997(10) 0.106(3) Uani 1 1 d . . .
H02D H 0.0784 0.0465 0.0570 0.16(2) Uiso 1 1 d R . .
H02E H 0.1128 0.0050 0.0648 0.14(2) Uiso 1 1 d R . .
H02F H 0.1450 0.0825 0.0706 0.22(3) Uiso 1 1 d R . .
N2 N 0.18409(17) 0.14071(17) 0.03679(9) 0.105(2) Uani 1 1 d . . .
O02 O 0.14397(14) 0.16385(16) 0.03573(9) 0.156(2) Uani 1 1 d . . .
C03 C 0.2481(2) 0.1719(2) 0.02790(10) 0.081(2) Uani 1 1 d . . .
C04 C 0.28316(19) 0.2387(2) 0.02030(9) 0.078(2) Uani 1 1 d . . .
C05 C 0.2579(2) 0.2845(2) 0.01713(10) 0.085(2) Uani 1 1 d . . .
H05A H 0.2229(15) 0.2776(15) 0.0258(5) 0.050(12) Uiso 1 1 d . . .
N3 N 0.30639(16) 0.34365(16) 0.01013(8) 0.092(2) Uani 1 1 d . . .
N4 N 0.36278(16) 0.33751(17) 0.00648(9) 0.098(2) Uani 1 1 d . . .
C041 C 0.4284(2) 0.3930(2) -0.00157(10) 0.108(3) Uani 1 1 d . . .
H04A H 0.4225 0.4304 -0.0060 0.14(2) Uiso 1 1 d R . .
H04B H 0.4605 0.4077 0.0097 0.082(15) Uiso 1 1 d R . .
H04C H 0.4452 0.3781 -0.0130 0.28(4) Uiso 1 1 d R . .
C06 C 0.3506(2) 0.2773(2) 0.01406(11) 0.118(3) Uani 1 1 d . . .
H06A H 0.3829 0.2633 0.0150 0.000(8) Uiso 1 1 calc R . .
Cl Cl 0.62013(19) -0.0149(2) 0.07032(9) 0.440(4) Uani 1 1 d D . .
C1A C 0.6667 -0.0440(4) 0.0833 0.346(7) Uani 1 2 d SD . .
H1AB H 0.7050(19) -0.053(2) 0.0721(7) 0.129(18) Uiso 1 1 d . . .

loop_
_atom_site_aniso_label
_atom_site_aniso_U_11
_atom_site_aniso_U_22
_atom_site_aniso_U_33
_atom_site_aniso_U_23
_atom_site_aniso_U_13
_atom_site_aniso_U_12
Cu 0.0416(3) 0.0446(3) 0.1373(6) 0.0052(4) -0.0098(4) 0.0171(2)
O1 0.0673(17) 0.0669(18) 0.077(3) -0.0306(19) -0.026(2) 0.0245(14)
C1 0.070(3) 0.149(5) 0.141(7) -0.026(5) -0.010(4) 0.046(3)
F1 0.236(2) 0.1524(18) 0.268(5) 0.027(3) -0.007(3) 0.1596(14)
F2 0.144(3) 0.147(3) 0.279(5) 0.150(3) 0.017(3) 0.037(2)
F3 0.211(2) 0.0887(17) 0.223(4) -0.014(2) -0.105(3) 0.0898(15)
C2 0.059(2) 0.0473(18) 0.108(5) 0.046(3) 0.042(3) 0.0462(14)
C3 0.065(3) 0.094(3) 0.108(5) 0.028(3) 0.002(3) 0.046(2)
C4 0.033(2) 0.081(3) 0.092(5) -0.009(3) -0.011(3) 0.022(2)
C5 0.195(4) 0.034(3) 0.578(11) -0.095(5) -0.298(5) 0.042(3)
F4 0.286(3) 0.1216(17) 0.606(8) -0.206(3) -0.292(4) 0.1627(15)
F5 0.159(3) 0.081(2) 0.264(5) -0.050(3) -0.100(3) 0.0420(19)
F6 0.271(6) 0.070(3) 0.487(10) -0.049(4) -0.044(7) 0.007(4)
O2 0.0476(15) 0.0529(16) 0.121(3) -0.0256(19) -0.0220(19) 0.0255(11)
O3 0.0200(13) 0.0692(18) 0.110(3) 0.018(2) 0.0109(18) 0.0134(12)
C6 0.066(4) 0.096(4) 0.215(8) 0.061(5) -0.005(4) 0.017(3)
F7 0.122(2) 0.211(3) 0.226(4) 0.129(3) 0.032(3) 0.1017(17)
F8 0.1410(19) 0.1168(17) 0.221(4) 0.019(2) -0.041(2) 0.0938(13)
F9 0.1067(19) 0.119(2) 0.245(4) 0.007(3) -0.077(2) 0.0558(15)
C7 0.034(2) 0.038(2) 0.140(6) -0.018(3) -0.029(3) 0.0193(16)
C8 0.081(3) 0.043(3) 0.119(6) 0.013(3) -0.012(4) 0.011(2)
C9 0.054(3) 0.071(3) 0.056(4) -0.001(3) 0.013(3) 0.016(2)
C10 0.106(4) 0.112(4) 0.157(7) 0.018(5) 0.032(5) 0.037(3)
F10 0.070(2) 0.323(5) 0.257(6) 0.059(5) 0.026(3) 0.081(2)
F11 0.1022(19) 0.185(3) 0.288(5) 0.099(3) 0.074(3) 0.0892(17)
F12 0.195(3) 0.207(3) 0.409(7) -0.041(4) 0.096(4) 0.122(2)
O4 0.0464(15) 0.0886(18) 0.131(4) 0.024(2) 0.022(2) 0.0407(13)
O01 0.0386(14) 0.0586(18) 0.235(4) 0.036(2) 0.071(2) 0.0216(12)
N1 0.059(2) 0.0365(17) 0.147(4) 0.017(2) 0.013(3) 0.0265(14)
C01 0.054(2) 0.066(2) 0.102(5) 0.040(3) 0.014(3) 0.0375(17)
C011 0.065(3) 0.147(4) 0.131(6) 0.045(4) -0.012(4) 0.043(3)
C012 0.118(4) 0.032(3) 0.283(9) -0.004(4) 0.054(5) 0.031(2)
C02 0.045(2) 0.059(3) 0.145(5) 0.063(3) 0.049(3) 0.021(2)
C021 0.104(4) 0.050(3) 0.246(8) -0.044(4) -0.093(5) 0.014(3)
C022 0.080(3) 0.084(3) 0.166(6) 0.038(4) 0.024(4) 0.051(2)
N2 0.0474(18) 0.0441(18) 0.233(6) 0.033(3) 0.026(3) 0.0305(13)
O02 0.0506(16) 0.088(2) 0.349(6) 0.088(3) 0.069(3) 0.0493(13)
C03 0.023(2) 0.034(2) 0.171(6) 0.034(3) 0.018(3) 0.0050(18)
C04 0.032(2) 0.059(2) 0.151(6) 0.029(3) 0.016(3) 0.0303(16)
C05 0.021(2) 0.061(3) 0.163(6) 0.011(4) 0.021(3) 0.0125(19)
N3 0.042(2) 0.0411(18) 0.187(5) 0.055(2) 0.007(3) 0.0173(14)
N4 0.0390(17) 0.0414(18) 0.218(6) 0.017(3) 0.001(3) 0.0239(13)
C041 0.023(2) 0.045(3) 0.235(7) 0.064(4) 0.023(4) 0.0028(19)
C06 0.057(3) 0.082(3) 0.236(8) 0.060(4) 0.039(4) 0.0499(19)
Cl 0.330(4) 0.427(5) 0.525(8) 0.005(5) -0.054(5) 0.160(3)
C1A 0.711(19) 0.202(5) 0.294(15) -0.121(8) -0.242(16) 0.356(9)

loop_
_atom_type_symbol
_atom_type_description
_atom_type_scat_dispersion_real
_atom_type_scat_dispersion_imag
_atom_type_scat_source
C C 0.0033 0.0016 'International Tables Vol C Tables 4.2.6.8 and 6.1.1.4'
H H 0.0000 0.0000 'International Tables Vol C Tables 4.2.6.8 and 6.1.1.4'
N N 0.0061 0.0033 'International Tables Vol C Tables 4.2.6.8 and 6.1.1.4'
O O 0.0106 0.0060 'International Tables Vol C Tables 4.2.6.8 and 6.1.1.4'
F F 0.0171 0.0103 'International Tables Vol C Tables 4.2.6.8 and 6.1.1.4'
Cl Cl 0.1484 0.1585 'International Tables Vol C Tables 4.2.6.8 and 6.1.1.4'
Cu Cu 0.3201 1.2651 'International Tables Vol C Tables 4.2.6.8 and 6.1.1.4'

loop_
_geom_angle_atom_site_label_1
_geom_angle_atom_site_label_2
_geom_angle_atom_site_label_3
_geom_angle
_geom_angle_site_symmetry_1
_geom_angle_site_symmetry_3
_geom_angle_publ_flag
O1 Cu O3 176.57(12) . . ?
O1 Cu O2 91.78(14) . . ?
O3 Cu O2 89.79(14) . . ?
O1 Cu N3 92.34(16) . 20 ?
O3 Cu N3 85.72(15) . 20 ?
O2 Cu N3 171.47(13) . 20 ?
O1 Cu O4 93.00(15) . . ?
O3 Cu O4 90.07(14) . . ?
O2 Cu O4 89.26(12) . . ?
N3 Cu O4 97.98(13) 20 . ?
O1 Cu O01 87.56(15) . . ?
O3 Cu O01 89.88(14) . . ?
O2 Cu O01 75.47(11) . . ?
N3 Cu O01 97.25(12) 20 . ?
O4 Cu O01 164.73(10) . . ?
C2 O1 Cu 128.7(3) . . ?
F2 C1 F1 107.0(5) . . ?
F2 C1 F3 102.9(5) . . ?
F1 C1 F3 101.7(5) . . ?
F2 C1 C2 112.7(5) . . ?
F1 C1 C2 110.6(5) . . ?
F3 C1 C2 120.6(5) . . ?
O1 C2 C3 128.8(5) . . ?
O1 C2 C1 119.5(4) . . ?
C3 C2 C1 111.6(5) . . ?
O1 C2 Cu 31.7(2) . . ?
C3 C2 Cu 97.1(3) . . ?
C1 C2 Cu 151.0(3) . . ?
C4 C3 C2 118.7(5) . . ?
C4 C3 Cu 62.0(3) . . ?
C2 C3 Cu 56.6(3) . . ?
O2 C4 C3 127.2(4) . . ?
O2 C4 C5 118.3(5) . . ?
C3 C4 C5 113.8(5) . . ?
O2 C4 Cu 34.8(2) . . ?
C3 C4 Cu 92.4(3) . . ?
C5 C4 Cu 151.7(4) . . ?
F4 C5 F5 125.3(8) . . ?
F4 C5 F6 92.7(7) . . ?
F5 C5 F6 96.1(5) . . ?
F4 C5 C4 115.8(6) . . ?
F5 C5 C4 116.9(6) . . ?
F6 C5 C4 95.2(6) . . ?
C4 O2 Cu 124.9(3) . . ?
C7 O3 Cu 125.8(3) . . ?
F9 C6 F7 103.8(6) . . ?
F9 C6 F8 107.6(5) . . ?
F7 C6 F8 104.5(5) . . ?
F9 C6 C7 112.1(5) . . ?
F7 C6 C7 116.8(5) . . ?
F8 C6 C7 111.3(6) . . ?
O3 C7 C8 134.2(6) . . ?
O3 C7 C6 113.5(5) . . ?
C8 C7 C6 112.0(5) . . ?
O3 C7 Cu 34.3(3) . . ?
C8 C7 Cu 100.3(4) . . ?
C6 C7 Cu 147.7(4) . . ?
C7 C8 C9 121.3(5) . . ?
O4 C9 C8 126.8(5) . . ?
O4 C9 C10 117.4(6) . . ?
C8 C9 C10 115.8(5) . . ?
O4 C9 Cu 39.0(3) . . ?
C8 C9 Cu 88.0(3) . . ?
C10 C9 Cu 156.0(4) . . ?
F11 C10 F12 109.2(7) . . ?
F11 C10 F10 106.9(5) . . ?
F12 C10 F10 94.5(7) . . ?
F11 C10 C9 121.2(7) . . ?
F12 C10 C9 111.5(5) . . ?
F10 C10 C9 110.2(6) . . ?
C9 O4 Cu 120.9(4) . . ?
N1 O01 Cu 152.3(3) . . ?
O01 N1 C03 122.6(4) . . ?
O01 N1 C01 127.6(4) . . ?
C03 N1 C01 109.0(4) . . ?
C011 C01 C012 106.8(5) . . ?
C011 C01 C02 123.4(5) . . ?
C012 C01 C02 116.5(4) . . ?
C011 C01 N1 103.6(3) . . ?
C012 C01 N1 105.6(4) . . ?
C02 C01 N1 98.2(4) . . ?
C022 C02 C021 112.0(4) . . ?
C022 C02 N2 106.0(5) . . ?
C021 C02 N2 111.5(5) . . ?
C022 C02 C01 107.5(5) . . ?
C021 C02 C01 116.8(5) . . ?
N2 C02 C01 102.1(3) . . ?
O02 N2 C03 123.9(4) . . ?
O02 N2 C02 123.7(3) . . ?
C03 N2 C02 109.1(4) . . ?
N2 C03 N1 108.4(4) . . ?
N2 C03 C04 125.5(5) . . ?
N1 C03 C04 125.4(4) . . ?
C06 C04 C03 129.3(5) . . ?
C06 C04 C05 102.4(4) . . ?
C03 C04 C05 128.3(4) . . ?
N3 C05 C04 110.9(4) . . ?
N3 C05 Cu 36.0(3) . 21 ?
C04 C05 Cu 145.1(3) . 21 ?
C05 N3 N4 107.5(4) . . ?
C05 N3 Cu 122.0(3) . 21 ?
N4 N3 Cu 126.8(3) . 21 ?
C06 N4 N3 108.2(4) . . ?
C06 N4 C041 126.9(4) . . ?
N3 N4 C041 124.3(4) . . ?
C06 N4 Cu 139.4(3) . 21 ?
N3 N4 Cu 32.4(2) . 21 ?
C041 N4 Cu 93.7(3) . 21 ?
N4 C06 C04 110.3(5) . . ?
Cl C1A Cl 92.5(5) . 18_654 ?

loop_
_geom_bond_atom_site_label_1
_geom_bond_atom_site_label_2
_geom_bond_distance
_geom_bond_site_symmetry_2
_geom_bond_publ_flag
Cu O1 1.830(4) . ?
Cu O3 1.906(4) . ?
Cu O2 1.988(3) . ?
Cu N3 2.062(4) 20 ?
Cu O4 2.193(3) . ?
Cu O01 2.444(4) . ?
O1 C2 1.173(6) . ?
C1 F2 1.288(6) . ?
C1 F1 1.330(8) . ?
C1 F3 1.336(7) . ?
C1 C2 1.488(9) . ?
C2 C3 1.440(6) . ?
C3 C4 1.396(8) . ?
C4 O2 1.211(6) . ?
C4 C5 1.589(8) . ?
C5 F4 1.092(9) . ?
C5 F5 1.204(9) . ?
C5 F6 1.537(11) . ?
O3 C7 1.158(6) . ?
C6 F9 1.297(6) . ?
C6 F7 1.309(8) . ?
C6 F8 1.332(8) . ?
C6 C7 1.541(9) . ?
C7 C8 1.357(8) . ?
C8 C9 1.452(9) . ?
C9 O4 1.194(6) . ?
C9 C10 1.510(9) . ?
C10 F11 1.230(7) . ?
C10 F12 1.266(9) . ?
C10 F10 1.332(9) . ?
O01 N1 1.275(5) . ?
N1 C03 1.390(7) . ?
N1 C01 1.573(6) . ?
C01 C011 1.413(8) . ?
C01 C012 1.503(8) . ?
C01 C02 1.522(7) . ?
C02 C022 1.459(8) . ?
C02 C021 1.495(8) . ?
C02 N2 1.502(6) . ?
N2 O02 1.254(6) . ?
N2 C03 1.376(6) . ?
C03 C04 1.395(6) . ?
C04 C06 1.383(6) . ?
C04 C05 1.423(8) . ?
C05 N3 1.312(5) . ?
C05 Cu 2.974(5) 21 ?
N3 N4 1.368(6) . ?
N3 Cu 2.062(4) 21 ?
N4 C06 1.337(7) . ?
N4 C041 1.474(5) . ?
N4 Cu 3.084(4) 21 ?
Cl C1A 1.710(7) . ?
C1A Cl 1.710(7) 18_654 ?
